data_4073074
loop_
_publ_author_name
'Mandal, Debaprasad'
'Bhuyan, Mouchumi'
'Laskar, Moitree'
'Gupta, B. D.'

_publ_section_title
;
 Co&#x2212;C Bond Homolysis:&#x00A0; Reactivity Difference between Alkyl-
 and Benzylcobaloximes
;
_journal_issue 11
_journal_name_full Organometallics
_journal_page_first 2795
_journal_paper_doi 10.1021/om070053q
_journal_volume 26
_journal_year 2007
_chemical_formula_moiety 'C50 H56 Co1 N6 O4'
_chemical_formula_sum 'C50 H56 Co N6 O4'
_chemical_formula_weight 863.94
_chemical_name_common 'Cobalt(II) Mesitylglyoxime Pyridine'
_chemical_name_systematic
;
 trans-bis(dimesitylglyoximato)-(pyridine)-cobalt(II)
;
_space_group_IT_number 15
_symmetry_cell_setting monoclinic
_symmetry_Int_Tables_number 15
_symmetry_space_group_name_Hall '-I 2ya'
_symmetry_space_group_name_H-M 'I 1 2/a 1'
_atom_sites_solution_hydrogens geom
_atom_sites_solution_primary direct
_atom_sites_solution_secondary difmap
_audit_creation_method SHELXL-97
_cell_angle_alpha 90.000(18)
_cell_angle_beta 98.012(15)
_cell_angle_gamma 90.000(2)
_cell_formula_units_Z 4
_cell_length_a 12.128(2)
_cell_length_b 31.999(9)
_cell_length_c 12.130(2)
_cell_measurement_reflns_used 25
_cell_measurement_temperature 293(2)
_cell_measurement_theta_max 25
_cell_measurement_theta_min 18
_cell_volume 4661.5(17)
_computing_cell_refinement 'CAD4 Express (Enraf Nonius, 1994)'
_computing_data_collection 'CAD4 Express (Enraf Nonius, 1994)'
_computing_data_reduction 'XCAD4 (Harms & Wocadlo, 1995)'
_computing_molecular_graphics 'diamond 2.1'
_computing_publication_material 'WinGX publication routines (Farrugia, 1999)'
_computing_structure_refinement 'SHELXL-97 (Sheldrick, 1997)'
_computing_structure_solution SHELXTL
_diffrn_ambient_temperature 293(2)
_diffrn_measured_fraction_theta_full 0.999
_diffrn_measured_fraction_theta_max 0.999
_diffrn_measurement_device_type 'Enraf-Nonius CAD4 Mach2'
_diffrn_measurement_method \q/2\q
_diffrn_radiation_monochromator graphite
_diffrn_radiation_source 'fine-focus sealed tube'
_diffrn_radiation_type MoK\a
_diffrn_radiation_wavelength 0.71073
_diffrn_reflns_av_R_equivalents 0.0435
_diffrn_reflns_av_sigmaI/netI 0.0856
_diffrn_reflns_limit_h_max 13
_diffrn_reflns_limit_h_min 0
_diffrn_reflns_limit_k_max 34
_diffrn_reflns_limit_k_min 0
_diffrn_reflns_limit_l_max 12
_diffrn_reflns_limit_l_min -13
_diffrn_reflns_number 3213
_diffrn_reflns_theta_full 22.48
_diffrn_reflns_theta_max 22.48
_diffrn_reflns_theta_min 2.55
_diffrn_standards_decay_% <0.05
_diffrn_standards_interval_time 1h
_exptl_absorpt_coefficient_mu 0.418
_exptl_absorpt_correction_T_max 0.9438
_exptl_absorpt_correction_T_min 0.9064
_exptl_absorpt_correction_type refdelf
_exptl_absorpt_process_details shelxa
_exptl_crystal_colour orange
_exptl_crystal_density_diffrn 1.231
_exptl_crystal_density_method 'not measured'
_exptl_crystal_description block
_exptl_crystal_F_000 1828
_exptl_crystal_size_max 0.24
_exptl_crystal_size_mid 0.17
_exptl_crystal_size_min 0.14
_refine_diff_density_max 0.540
_refine_diff_density_min -0.494
_refine_diff_density_rms 0.076
_refine_ls_extinction_coef 0.0004(4)
_refine_ls_extinction_expression Fc^*^=kFc[1+0.001xFc^2^\l^3^/sin(2\q)]^-1/4^
_refine_ls_extinction_method SHELXL
_refine_ls_goodness_of_fit_ref 1.018
_refine_ls_hydrogen_treatment mixed
_refine_ls_matrix_type full
_refine_ls_number_parameters 285
_refine_ls_number_reflns 3046
_refine_ls_number_restraints 236
_refine_ls_restrained_S_all 1.041
_refine_ls_R_factor_all 0.1260
_refine_ls_R_factor_gt 0.0621
_refine_ls_shift/su_max 0.010
_refine_ls_shift/su_mean 0.000
_refine_ls_structure_factor_coef Fsqd
_refine_ls_weighting_details 'calc w=1/[\s^2^(Fo^2^)+(0.1062P)^2^+0.0000P] where P=(Fo^2^+2Fc^2^)/3'
_refine_ls_weighting_scheme calc
_refine_ls_wR_factor_gt 0.1599
_refine_ls_wR_factor_ref 0.1731
_reflns_number_gt 1880
_reflns_number_total 3046
_reflns_threshold_expression >2sigma(I)
_cod_data_source_file om070053q-file001.cif
_cod_data_source_block mest_py
_cod_original_cell_volume 4662(3)
_cod_database_code 4073074

loop_
_symmetry_equiv_pos_as_xyz
'x, y, z'
'-x+1/2, y, -z'
'x+1/2, y+1/2, z+1/2'
'-x+1, y+1/2, -z+1/2'
'-x, -y, -z'
'x-1/2, -y, z'
'-x+1/2, -y+1/2, -z+1/2'
'x, -y+1/2, z+1/2'

loop_
_atom_site_label
_atom_site_type_symbol
_atom_site_fract_x
_atom_site_fract_y
_atom_site_fract_z
_atom_site_U_iso_or_equiv
_atom_site_adp_type
_atom_site_occupancy
_atom_site_symmetry_multiplicity
_atom_site_calc_flag
_atom_site_refinement_flags
Co1 Co 0.7500 0.12500(3) 0.0000 0.0348(4) Uani 1 2 d S
O1 O 0.6863(3) 0.20442(10) 0.0708(3) 0.0466(9) Uani 1 1 d .
H1 H 0.7500 0.2075 0.0000 0.050 Uiso 1 2 d S
O2 O 0.6799(3) 0.04549(9) 0.0633(3) 0.0464(9) Uani 1 1 d .
N1 N 0.6727(3) 0.16305(11) 0.0786(3) 0.0373(11) Uani 1 1 d .
N2 N 0.6707(3) 0.08689(11) 0.0766(3) 0.0368(11) Uani 1 1 d .
N3 N 0.8791(4) 0.12507(17) 0.1286(4) 0.0627(13) Uani 1 1 d DU
C1 C 0.6080(4) 0.14816(14) 0.1473(4) 0.0345(11) Uani 1 1 d U
C2 C 0.6029(4) 0.10178(14) 0.1424(4) 0.0341(11) Uani 1 1 d U
C3 C 0.5525(4) 0.17449(14) 0.2222(4) 0.0375(12) Uani 1 1 d U
C4 C 0.6179(4) 0.19681(15) 0.3070(4) 0.0457(13) Uani 1 1 d U
C5 C 0.5661(5) 0.22088(17) 0.3791(5) 0.0597(15) Uani 1 1 d U
H5 H 0.6096 0.2353 0.4359 0.072 Uiso 1 1 calc R
C6 C 0.4529(6) 0.22416(19) 0.3693(5) 0.0707(18) Uani 1 1 d U
C7 C 0.3890(5) 0.20202(19) 0.2842(5) 0.0646(16) Uani 1 1 d U
H7 H 0.3118 0.2037 0.2775 0.077 Uiso 1 1 calc R
C8 C 0.4363(4) 0.17802(16) 0.2104(4) 0.0468(13) Uani 1 1 d U
C9 C 0.7432(4) 0.19500(18) 0.3251(5) 0.0583(15) Uani 1 1 d U
H9A H 0.7669 0.1664 0.3267 0.087 Uiso 1 1 calc R
H9B H 0.7709 0.2082 0.3946 0.087 Uiso 1 1 calc R
H9C H 0.7717 0.2093 0.2655 0.087 Uiso 1 1 calc R
C10 C 0.3971(7) 0.2493(3) 0.4540(7) 0.126(3) Uani 1 1 d U
H10A H 0.4092 0.2356 0.5250 0.189 Uiso 1 1 calc R
H10B H 0.3186 0.2513 0.4291 0.189 Uiso 1 1 calc R
H10C H 0.4287 0.2769 0.4609 0.189 Uiso 1 1 calc R
C11 C 0.3614(4) 0.15572(18) 0.1180(5) 0.0599(16) Uani 1 1 d U
H11A H 0.3407 0.1289 0.1441 0.090 Uiso 1 1 calc R
H11B H 0.4005 0.1520 0.0551 0.090 Uiso 1 1 calc R
H11C H 0.2957 0.1721 0.0963 0.090 Uiso 1 1 calc R
C12 C 0.5275(4) 0.07549(14) 0.1974(4) 0.0375(12) Uani 1 1 d U
C13 C 0.5392(4) 0.07240(16) 0.3131(4) 0.0449(13) Uani 1 1 d U
C14 C 0.4647(5) 0.04792(19) 0.3611(5) 0.0652(16) Uani 1 1 d U
H14 H 0.4719 0.0461 0.4383 0.078 Uiso 1 1 calc R
C15 C 0.3795(5) 0.02604(19) 0.2974(6) 0.0698(18) Uani 1 1 d U
C16 C 0.3710(5) 0.02933(18) 0.1838(5) 0.0603(15) Uani 1 1 d U
H16 H 0.3140 0.0150 0.1403 0.072 Uiso 1 1 calc R
C17 C 0.4430(4) 0.05292(15) 0.1314(4) 0.0426(12) Uani 1 1 d U
C18 C 0.6317(5) 0.09421(18) 0.3880(4) 0.0585(15) Uani 1 1 d U
H18A H 0.6086 0.1221 0.4033 0.088 Uiso 1 1 calc R
H18B H 0.6971 0.0954 0.3516 0.088 Uiso 1 1 calc R
H18C H 0.6481 0.0790 0.4565 0.088 Uiso 1 1 calc R
C19 C 0.2966(7) 0.0008(3) 0.3506(7) 0.126(3) Uani 1 1 d U
H19A H 0.2295 -0.0024 0.2991 0.190 Uiso 1 1 calc R
H19B H 0.2800 0.0148 0.4163 0.190 Uiso 1 1 calc R
H19C H 0.3273 -0.0263 0.3705 0.190 Uiso 1 1 calc R
C20 C 0.4259(5) 0.05479(18) 0.0070(4) 0.0577(15) Uani 1 1 d U
H20A H 0.4748 0.0352 -0.0216 0.086 Uiso 1 1 calc R
H20B H 0.4420 0.0825 -0.0166 0.086 Uiso 1 1 calc R
H20C H 0.3501 0.0479 -0.0205 0.086 Uiso 1 1 calc R
C21 C 0.9475(7) 0.1576(3) 0.1549(7) 0.109(3) Uani 1 1 d DU
H21 H 0.9401 0.1806 0.1077 0.131 Uiso 1 1 calc R
C22 C 1.0314(10) 0.1594(5) 0.2509(9) 0.182(5) Uani 1 1 d DU
H22 H 1.0646 0.1848 0.2728 0.218 Uiso 1 1 calc R
C23 C 1.0629(12) 0.1239(5) 0.3102(12) 0.238(7) Uani 1 1 d DU
H23 H 1.1226 0.1233 0.3673 0.286 Uiso 1 1 calc R
C24 C 0.9997(9) 0.0899(4) 0.2788(9) 0.178(5) Uani 1 1 d DU
H24 H 1.0183 0.0643 0.3131 0.213 Uiso 1 1 calc R
C25 C 0.9071(6) 0.0922(3) 0.1959(7) 0.108(3) Uani 1 1 d DU
H25 H 0.8608 0.0689 0.1865 0.130 Uiso 1 1 calc R
H2 H 0.7500 0.0456(19) 0.0000 0.039(17) Uiso 1 2 d S

loop_
_atom_site_aniso_label
_atom_site_aniso_U_11
_atom_site_aniso_U_22
_atom_site_aniso_U_33
_atom_site_aniso_U_23
_atom_site_aniso_U_13
_atom_site_aniso_U_12
Co1 0.0421(6) 0.0161(5) 0.0463(6) 0.000 0.0063(4) 0.000
O1 0.061(2) 0.0131(18) 0.069(2) 0.0000(14) 0.021(2) 0.0008(15)
O2 0.067(2) 0.0144(19) 0.061(2) -0.0005(15) 0.018(2) -0.0007(15)
N1 0.046(3) 0.015(2) 0.050(3) 0.0005(17) 0.005(2) -0.0002(17)
N2 0.046(3) 0.017(2) 0.046(3) -0.0026(17) 0.000(2) -0.0021(17)
N3 0.058(3) 0.063(3) 0.066(3) -0.008(3) 0.003(2) 0.007(3)
C1 0.037(3) 0.026(3) 0.040(3) -0.003(2) 0.004(2) 0.000(2)
C2 0.036(3) 0.025(2) 0.040(3) -0.001(2) 0.004(2) -0.001(2)
C3 0.043(3) 0.025(3) 0.045(3) 0.002(2) 0.006(2) 0.004(2)
C4 0.055(3) 0.030(3) 0.051(3) -0.009(2) 0.004(3) -0.001(2)
C5 0.069(4) 0.043(3) 0.067(4) -0.021(3) 0.009(3) -0.004(3)
C6 0.075(4) 0.055(4) 0.086(5) -0.029(3) 0.026(4) 0.003(3)
C7 0.052(3) 0.060(4) 0.085(4) -0.011(3) 0.019(3) 0.009(3)
C8 0.049(3) 0.039(3) 0.054(3) -0.002(2) 0.013(3) 0.001(2)
C9 0.061(3) 0.048(3) 0.063(4) -0.016(3) -0.003(3) -0.007(3)
C10 0.117(6) 0.131(8) 0.138(7) -0.076(6) 0.045(6) 0.016(6)
C11 0.049(3) 0.056(4) 0.072(4) 0.000(3) 0.001(3) 0.003(3)
C12 0.045(3) 0.025(3) 0.044(3) 0.003(2) 0.010(2) -0.001(2)
C13 0.050(3) 0.032(3) 0.053(3) 0.005(2) 0.006(2) 0.004(2)
C14 0.083(4) 0.060(4) 0.057(4) 0.011(3) 0.026(3) -0.010(3)
C15 0.081(4) 0.053(4) 0.080(4) 0.006(3) 0.030(4) -0.027(3)
C16 0.064(4) 0.045(3) 0.073(4) 0.001(3) 0.012(3) -0.020(3)
C17 0.045(3) 0.030(3) 0.054(3) -0.001(2) 0.008(2) -0.006(2)
C18 0.068(4) 0.048(4) 0.056(3) 0.002(3) -0.003(3) -0.001(3)
C19 0.147(7) 0.128(7) 0.116(6) 0.014(6) 0.060(6) -0.076(6)
C20 0.059(4) 0.049(3) 0.062(3) -0.005(3) -0.003(3) -0.018(3)
C21 0.116(6) 0.100(6) 0.104(6) 0.000(5) -0.013(5) -0.045(5)
C22 0.150(9) 0.213(11) 0.159(10) -0.016(8) -0.060(7) -0.031(9)
C23 0.200(13) 0.286(16) 0.195(12) 0.101(11) -0.090(9) -0.110(11)
C24 0.141(9) 0.225(11) 0.145(9) 0.054(9) -0.058(7) 0.000(8)
C25 0.098(6) 0.104(6) 0.112(6) 0.042(5) -0.023(5) -0.006(5)

loop_
_atom_type_symbol
_atom_type_description
_atom_type_scat_dispersion_real
_atom_type_scat_dispersion_imag
_atom_type_scat_source
C C 0.0033 0.0016 'International Tables Vol C Tables 4.2.6.8 and 6.1.1.4'
H H 0.0000 0.0000 'International Tables Vol C Tables 4.2.6.8 and 6.1.1.4'
N N 0.0061 0.0033 'International Tables Vol C Tables 4.2.6.8 and 6.1.1.4'
O O 0.0106 0.0060 'International Tables Vol C Tables 4.2.6.8 and 6.1.1.4'
Co Co 0.3494 0.9721 'International Tables Vol C Tables 4.2.6.8 and 6.1.1.4'

loop_
_geom_angle_atom_site_label_1
_geom_angle_atom_site_label_2
_geom_angle_atom_site_label_3
_geom_angle
_geom_angle_site_symmetry_1
_geom_angle_site_symmetry_3
_geom_angle_publ_flag
N1 Co1 N1 99.1(2) . 2_655 yes
N1 Co1 N2 179.01(16) . 2_655 yes
N1 Co1 N2 80.99(15) 2_655 2_655 yes
N1 Co1 N2 80.99(15) . . yes
N1 Co1 N2 179.01(16) 2_655 . yes
N2 Co1 N2 99.0(2) 2_655 . yes
N1 Co1 N3 90.19(19) . 2_655 ?
N1 Co1 N3 89.72(17) 2_655 2_655 yes
N2 Co1 N3 90.80(19) 2_655 2_655 yes
N2 Co1 N3 89.28(17) . 2_655 yes
N1 Co1 N3 89.72(17) . . ?
N1 Co1 N3 90.19(19) 2_655 . yes
N2 Co1 N3 89.28(17) 2_655 . yes
N2 Co1 N3 90.80(19) . . yes
N3 Co1 N3 179.9(3) 2_655 . yes
C1 N1 O1 119.6(4) . . ?
C1 N1 Co1 118.2(3) . . ?
O1 N1 Co1 122.1(3) . . ?
C2 N2 O2 120.1(4) . . ?
C2 N2 Co1 118.2(3) . . ?
O2 N2 Co1 121.7(3) . . ?
C21 N3 C25 111.5(6) . . ?
C21 N3 Co1 124.3(5) . . ?
C25 N3 Co1 124.2(5) . . ?
N1 C1 C3 123.4(4) . . ?
N1 C1 C2 111.3(4) . . ?
C3 C1 C2 125.3(4) . . ?
N2 C2 C12 123.4(4) . . ?
N2 C2 C1 111.1(4) . . ?
C12 C2 C1 125.4(4) . . ?
C8 C3 C4 119.4(5) . . ?
C8 C3 C1 121.6(4) . . ?
C4 C3 C1 119.0(4) . . ?
C5 C4 C3 119.2(5) . . ?
C5 C4 C9 117.9(5) . . ?
C3 C4 C9 122.9(5) . . ?
C6 C5 C4 121.9(5) . . ?
C5 C6 C7 118.3(5) . . ?
C5 C6 C10 120.9(6) . . ?
C7 C6 C10 120.7(6) . . ?
C8 C7 C6 122.0(5) . . ?
C7 C8 C3 119.2(5) . . ?
C7 C8 C11 119.0(5) . . ?
C3 C8 C11 121.8(5) . . ?
C13 C12 C17 120.0(5) . . ?
C13 C12 C2 121.0(4) . . ?
C17 C12 C2 119.0(4) . . ?
C14 C13 C12 118.9(5) . . ?
C14 C13 C18 118.8(5) . . ?
C12 C13 C18 122.4(5) . . ?
C13 C14 C15 122.0(5) . . ?
C16 C15 C14 117.7(5) . . ?
C16 C15 C19 120.8(6) . . ?
C14 C15 C19 121.5(6) . . ?
C15 C16 C17 122.9(6) . . ?
C16 C17 C12 118.6(5) . . ?
C16 C17 C20 118.7(5) . . ?
C12 C17 C20 122.7(5) . . ?
N3 C21 C22 124.6(9) . . ?
C23 C22 C21 120.5(12) . . ?
C24 C23 C22 114.4(12) . . ?
C23 C24 C25 121.5(12) . . ?
N3 C25 C24 125.9(9) . . ?

loop_
_geom_bond_atom_site_label_1
_geom_bond_atom_site_label_2
_geom_bond_distance
_geom_bond_site_symmetry_2
_geom_bond_publ_flag
Co1 N1 1.876(4) . yes
Co1 N1 1.876(4) 2_655 ?
Co1 N2 1.877(4) 2_655 ?
Co1 N2 1.877(4) . yes
Co1 N3 2.050(4) 2_655 ?
Co1 N3 2.050(4) . yes
O1 N1 1.339(5) . yes
O2 N2 1.341(5) . yes
N1 C1 1.311(6) . yes
N2 C2 1.313(5) . yes
N3 C21 1.342(8) . ?
N3 C25 1.346(8) . ?
C1 C3 1.469(6) . ?
C1 C2 1.486(6) . yes
C2 C12 1.469(6) . yes
C3 C8 1.401(7) . ?
C3 C4 1.403(7) . ?
C4 C5 1.380(7) . ?
C4 C9 1.506(7) . ?
C5 C6 1.365(8) . ?
C6 C7 1.394(8) . ?
C6 C10 1.536(8) . ?
C7 C8 1.365(7) . ?
C8 C11 1.520(7) . ?
C12 C13 1.394(7) . ?
C12 C17 1.408(7) . ?
C13 C14 1.384(8) . ?
C13 C18 1.512(7) . ?
C14 C15 1.391(8) . ?
C15 C16 1.371(8) . ?
C15 C19 1.504(8) . ?
C16 C17 1.375(7) . ?
C17 C20 1.495(7) . ?
C21 C22 1.436(10) . ?
C22 C23 1.369(14) . ?
C23 C24 1.357(14) . ?
C24 C25 1.401(10) . ?

loop_
_geom_torsion_atom_site_label_1
_geom_torsion_atom_site_label_2
_geom_torsion_atom_site_label_3
_geom_torsion_atom_site_label_4
_geom_torsion
_geom_torsion_site_symmetry_1
N1 Co1 N1 C1 -178.9(4) 2_655
N2 Co1 N1 C1 -86(11) 2_655
N2 Co1 N1 C1 2.1(3) .
N3 Co1 N1 C1 91.3(3) 2_655
N3 Co1 N1 C1 -88.8(3) .
N1 Co1 N1 O1 -2.4(2) 2_655
N2 Co1 N1 O1 91(11) 2_655
N2 Co1 N1 O1 178.6(3) .
N3 Co1 N1 O1 -92.1(3) 2_655
N3 Co1 N1 O1 87.8(3) .
N1 Co1 N2 C2 0.9(3) .
N1 Co1 N2 C2 -93(11) 2_655
N2 Co1 N2 C2 179.9(4) 2_655
N3 Co1 N2 C2 -89.4(3) 2_655
N3 Co1 N2 C2 90.5(3) .
N1 Co1 N2 O2 179.2(3) .
N1 Co1 N2 O2 86(11) 2_655
N2 Co1 N2 O2 -1.8(2) 2_655
N3 Co1 N2 O2 88.9(3) 2_655
N3 Co1 N2 O2 -91.2(3) .
N1 Co1 N3 C21 -69.7(6) .
N1 Co1 N3 C21 29.3(6) 2_655
N2 Co1 N3 C21 110.3(6) 2_655
N2 Co1 N3 C21 -150.7(6) .
N3 Co1 N3 C21 -20(100) 2_655
N1 Co1 N3 C25 111.5(6) .
N1 Co1 N3 C25 -149.4(6) 2_655
N2 Co1 N3 C25 -68.4(6) 2_655
N2 Co1 N3 C25 30.5(6) .
N3 Co1 N3 C25 161(100) 2_655
O1 N1 C1 C3 -3.3(6) .
Co1 N1 C1 C3 173.3(3) .
O1 N1 C1 C2 179.2(4) .
Co1 N1 C1 C2 -4.2(5) .
O2 N2 C2 C12 -5.1(6) .
Co1 N2 C2 C12 173.2(3) .
O2 N2 C2 C1 178.4(4) .
Co1 N2 C2 C1 -3.2(5) .
N1 C1 C2 N2 4.7(6) .
C3 C1 C2 N2 -172.8(4) .
N1 C1 C2 C12 -171.7(4) .
C3 C1 C2 C12 10.8(7) .
N1 C1 C3 C8 115.0(5) .
C2 C1 C3 C8 -67.8(7) .
N1 C1 C3 C4 -64.6(6) .
C2 C1 C3 C4 112.6(5) .
C8 C3 C4 C5 1.8(8) .
C1 C3 C4 C5 -178.6(5) .
C8 C3 C4 C9 -179.6(5) .
C1 C3 C4 C9 -0.1(8) .
C3 C4 C5 C6 -1.1(9) .
C9 C4 C5 C6 -179.7(6) .
C4 C5 C6 C7 0.6(10) .
C4 C5 C6 C10 176.9(6) .
C5 C6 C7 C8 -1.1(10) .
C10 C6 C7 C8 -177.3(6) .
C6 C7 C8 C3 1.9(9) .
C6 C7 C8 C11 -178.4(6) .
C4 C3 C8 C7 -2.2(8) .
C1 C3 C8 C7 178.2(5) .
C4 C3 C8 C11 178.0(5) .
C1 C3 C8 C11 -1.5(7) .
N2 C2 C12 C13 116.4(5) .
C1 C2 C12 C13 -67.7(6) .
N2 C2 C12 C17 -63.1(6) .
C1 C2 C12 C17 112.9(5) .
C17 C12 C13 C14 -1.9(7) .
C2 C12 C13 C14 178.7(5) .
C17 C12 C13 C18 177.0(5) .
C2 C12 C13 C18 -2.5(7) .
C12 C13 C14 C15 0.7(9) .
C18 C13 C14 C15 -178.2(6) .
C13 C14 C15 C16 0.1(10) .
C13 C14 C15 C19 -177.8(7) .
C14 C15 C16 C17 0.4(10) .
C19 C15 C16 C17 178.3(7) .
C15 C16 C17 C12 -1.6(9) .
C15 C16 C17 C20 -179.4(6) .
C13 C12 C17 C16 2.4(7) .
C2 C12 C17 C16 -178.2(5) .
C13 C12 C17 C20 -179.9(5) .
C2 C12 C17 C20 -0.5(7) .
C25 N3 C21 C22 -7.2(13) .
Co1 N3 C21 C22 173.9(8) .
N3 C21 C22 C23 14(2) .
C21 C22 C23 C24 -8(2) .
C22 C23 C24 C25 -3(2) .
C21 N3 C25 C24 -4.2(13) .
Co1 N3 C25 C24 174.7(8) .
C23 C24 C25 N3 10(2) .
